data_7015717
loop_
_publ_author_name
'Shin, Jong Won'
'Rowthu, Sankara Rao'
'Hyun, Min Young'
'Song, Young Joo'
'Kim, Cheal'
'Kim, Bong Gon'
'Min, Kil Sik'

_publ_section_title
;
 Monomeric, trimeric, and tetrameric transition metal complexes (Mn,
 Fe, Co) containing N,N-bis(2-pyridylmethyl)-2-aminoethanol/-ate:
 preparation, crystal structure, molecular magnetism and oxidation
 catalysis.
;
_journal_issue 21
_journal_name_full 'Dalton transactions (Cambridge, England : 2003)'
_journal_page_first 5762
_journal_page_last 5773
_journal_paper_doi 10.1039/c1dt10028a
_journal_volume 40
_journal_year 2011
_chemical_formula_sum 'C28 H32 Co3 N20 O8'
_chemical_formula_weight 953.52
_chemical_name_systematic
;
?
;
_space_group_IT_number 13
_symmetry_cell_setting monoclinic
_symmetry_space_group_name_Hall '-P 2yac'
_symmetry_space_group_name_H-M 'P 1 2/n 1'
_atom_sites_solution_hydrogens geom
_atom_sites_solution_primary direct
_atom_sites_solution_secondary difmap
_audit_creation_method SHELXL-97
_cell_angle_alpha 90.00
_cell_angle_beta 101.358(8)
_cell_angle_gamma 90.00
_cell_formula_units_Z 2
_cell_length_a 8.544(3)
_cell_length_b 18.177(7)
_cell_length_c 12.538(5)
_cell_measurement_temperature 173(2)
_cell_volume 1909.1(13)
_computing_structure_refinement 'SHELXL-97 (Sheldrick, 1997)'
_diffrn_ambient_temperature 173(2)
_diffrn_measured_fraction_theta_full 0.991
_diffrn_measured_fraction_theta_max 0.991
_diffrn_radiation_monochromator graphite
_diffrn_radiation_source 'fine-focus sealed tube'
_diffrn_radiation_type MoK\a
_diffrn_radiation_wavelength 0.71073
_diffrn_reflns_av_R_equivalents 0.0836
_diffrn_reflns_av_sigmaI/netI 0.1180
_diffrn_reflns_limit_h_max 8
_diffrn_reflns_limit_h_min -11
_diffrn_reflns_limit_k_max 24
_diffrn_reflns_limit_k_min -23
_diffrn_reflns_limit_l_max 16
_diffrn_reflns_limit_l_min -15
_diffrn_reflns_number 13681
_diffrn_reflns_theta_full 28.33
_diffrn_reflns_theta_max 28.33
_diffrn_reflns_theta_min 1.12
_exptl_absorpt_coefficient_mu 1.365
_exptl_absorpt_correction_T_max 1.000
_exptl_absorpt_correction_T_min 0.756
_exptl_absorpt_correction_type multi-scan
_exptl_absorpt_process_details 'SADABS (Sheldrick, 1996)'
_exptl_crystal_density_diffrn 1.659
_exptl_crystal_density_method 'not measured'
_exptl_crystal_F_000 970
_exptl_crystal_size_max 0.40
_exptl_crystal_size_mid 0.14
_exptl_crystal_size_min 0.03
_platon_squeeze_details
;
SQUEEZE (PLATON, A.Spek) was used to treat diffuse anion
contributions. Total electron count found = 65/unit cell. calculated for
two NO3- = 64/unit cell. The intensive properties (density, F(000), and
Mol. Wght., etc.) reflect these contributions.
;
_refine_diff_density_max 0.862
_refine_diff_density_min -0.860
_refine_diff_density_rms 0.135
_refine_ls_extinction_method none
_refine_ls_goodness_of_fit_ref 0.990
_refine_ls_hydrogen_treatment constr
_refine_ls_matrix_type full
_refine_ls_number_parameters 250
_refine_ls_number_reflns 4737
_refine_ls_number_restraints 0
_refine_ls_restrained_S_all 0.990
_refine_ls_R_factor_all 0.1461
_refine_ls_R_factor_gt 0.0677
_refine_ls_shift/su_max 0.009
_refine_ls_shift/su_mean 0.000
_refine_ls_structure_factor_coef Fsqd
_refine_ls_weighting_details 'calc w=1/[\s^2^(Fo^2^)+(0.0757P)^2^+0.9790P] where P=(Fo^2^+2Fc^2^)/3'
_refine_ls_weighting_scheme calc
_refine_ls_wR_factor_gt 0.1441
_refine_ls_wR_factor_ref 0.1877
_reflns_number_gt 2385
_reflns_number_total 4737
_reflns_threshold_expression >2sigma(I)
_cod_data_source_file c1dt10028a.txt
_cod_data_source_block mksco-ma1
_cod_original_cell_volume 1908.9(13)
_cod_original_sg_symbol_H-M P2/n
_cod_database_code 7015717

loop_
_symmetry_equiv_pos_as_xyz
'x, y, z'
'-x+1/2, y, -z+1/2'
'-x, -y, -z'
'x-1/2, -y, z-1/2'

loop_
_atom_site_label
_atom_site_type_symbol
_atom_site_fract_x
_atom_site_fract_y
_atom_site_fract_z
_atom_site_U_iso_or_equiv
_atom_site_adp_type
_atom_site_occupancy
_atom_site_symmetry_multiplicity
_atom_site_calc_flag
_atom_site_refinement_flags
_atom_site_disorder_assembly
_atom_site_disorder_group
Co1 Co 0.73453(8) 0.24717(4) 0.52002(6) 0.0285(2) Uani 1 1 d . . .
Co2 Co 0.7500 0.18062(7) 0.7500 0.0338(3) Uani 1 2 d S . .
N1 N 0.7973(5) 0.1546(3) 0.4627(3) 0.0305(11) Uani 1 1 d . . .
N2 N 0.9183(5) 0.2882(3) 0.4697(4) 0.0355(11) Uani 1 1 d . . .
N3 N 0.7003(6) 0.3480(3) 0.5577(4) 0.0447(13) Uani 1 1 d . . .
N4 N 0.5785(6) 0.2052(3) 0.5976(4) 0.0415(13) Uani 1 1 d . . .
N5 N 0.4485(6) 0.1794(3) 0.5567(4) 0.0370(12) Uani 1 1 d . . .
N6 N 0.3275(7) 0.1552(3) 0.5205(5) 0.0599(17) Uani 1 1 d . . .
N7 N 0.5920(6) 0.2612(3) 0.3802(4) 0.0372(12) Uani 1 1 d . . .
N8 N 0.4606(7) 0.2888(3) 0.3819(4) 0.0374(12) Uani 1 1 d . . .
N9 N 0.3358(7) 0.3143(3) 0.3799(5) 0.0537(15) Uani 1 1 d . . .
N10 N 0.7500 0.0364(9) 0.7500 0.094(4) Uani 1 2 d S . .
O1 O 0.8726(4) 0.2323(2) 0.6555(3) 0.0347(9) Uani 1 1 d . . .
O2 O 0.6356(10) 0.0770(4) 0.7545(5) 0.116(3) Uani 1 1 d . . .
O3 O 0.7500 -0.0253(7) 0.7500 0.289(15) Uani 1 2 d S . .
C1 C 0.7399(7) 0.0880(3) 0.4783(5) 0.0399(15) Uani 1 1 d . . .
H1 H 0.6638 0.0832 0.5238 0.048 Uiso 1 1 calc R . .
C2 C 0.7884(9) 0.0253(4) 0.4296(6) 0.058(2) Uani 1 1 d . . .
H2 H 0.7459 -0.0217 0.4409 0.070 Uiso 1 1 calc R . .
C3 C 0.9006(10) 0.0337(4) 0.3644(6) 0.065(2) Uani 1 1 d . . .
H3 H 0.9363 -0.0080 0.3303 0.079 Uiso 1 1 calc R . .
C4 C 0.9605(8) 0.1025(4) 0.3487(6) 0.0545(19) Uani 1 1 d . . .
H4 H 1.0374 0.1085 0.3040 0.065 Uiso 1 1 calc R . .
C5 C 0.9071(7) 0.1620(3) 0.3989(4) 0.0359(14) Uani 1 1 d . . .
C6 C 0.9564(7) 0.2396(3) 0.3821(4) 0.0371(15) Uani 1 1 d . . .
H6A H 1.0725 0.2413 0.3830 0.045 Uiso 1 1 calc R . .
H6B H 0.8996 0.2575 0.3102 0.045 Uiso 1 1 calc R . .
C7 C 0.8729(8) 0.3639(3) 0.4296(6) 0.0493(18) Uani 1 1 d . . .
H7A H 0.9695 0.3935 0.4275 0.059 Uiso 1 1 calc R . .
H7B H 0.8067 0.3620 0.3554 0.059 Uiso 1 1 calc R . .
C8 C 0.7818(8) 0.3966(4) 0.5061(6) 0.0524(18) Uani 1 1 d . . .
C9 C 0.7657(11) 0.4716(4) 0.5248(9) 0.081(3) Uani 1 1 d . . .
H9 H 0.8202 0.5059 0.4882 0.097 Uiso 1 1 calc R . .
C10 C 0.6742(14) 0.4968(5) 0.5940(10) 0.101(4) Uani 1 1 d . . .
H10 H 0.6642 0.5481 0.6055 0.121 Uiso 1 1 calc R . .
C11 C 0.5970(11) 0.4473(5) 0.6467(8) 0.085(3) Uani 1 1 d . . .
H11 H 0.5338 0.4638 0.6964 0.102 Uiso 1 1 calc R . .
C12 C 0.6112(8) 0.3715(4) 0.6272(5) 0.0554(19) Uani 1 1 d . . .
H12 H 0.5570 0.3369 0.6637 0.067 Uiso 1 1 calc R . .
C13 C 1.0530(7) 0.2922(3) 0.5671(5) 0.0375(14) Uani 1 1 d . . .
H13A H 1.1566 0.2881 0.5434 0.045 Uiso 1 1 calc R . .
H13B H 1.0503 0.3401 0.6042 0.045 Uiso 1 1 calc R . .
C14 C 1.0370(6) 0.2307(3) 0.6443(4) 0.0376(15) Uani 1 1 d . . .
H14A H 1.0633 0.1829 0.6144 0.045 Uiso 1 1 calc R . .
H14B H 1.1090 0.2387 0.7155 0.045 Uiso 1 1 calc R . .

loop_
_atom_site_aniso_label
_atom_site_aniso_U_11
_atom_site_aniso_U_22
_atom_site_aniso_U_33
_atom_site_aniso_U_23
_atom_site_aniso_U_13
_atom_site_aniso_U_12
Co1 0.0255(4) 0.0399(4) 0.0199(4) -0.0006(3) 0.0044(3) -0.0029(4)
Co2 0.0308(6) 0.0516(7) 0.0204(5) 0.000 0.0085(4) 0.000
N1 0.034(3) 0.036(3) 0.021(2) 0.003(2) 0.0054(19) -0.001(2)
N2 0.027(3) 0.043(3) 0.033(3) 0.001(2) -0.004(2) -0.001(2)
N3 0.036(3) 0.061(3) 0.034(3) -0.011(3) -0.002(2) 0.008(3)
N4 0.040(3) 0.064(3) 0.019(2) 0.006(2) 0.001(2) -0.010(3)
N5 0.023(3) 0.053(3) 0.035(3) 0.004(3) 0.003(2) 0.000(2)
N6 0.038(3) 0.069(4) 0.071(4) 0.005(3) 0.005(3) -0.015(3)
N7 0.035(3) 0.055(3) 0.022(2) -0.001(2) 0.005(2) 0.006(2)
N8 0.049(3) 0.046(3) 0.017(2) 0.003(2) 0.007(2) -0.010(3)
N9 0.036(3) 0.070(4) 0.053(4) 0.005(3) 0.005(3) 0.009(3)
N10 0.072(8) 0.110(11) 0.131(10) 0.000 0.096(8) 0.000
O1 0.027(2) 0.049(2) 0.027(2) 0.0006(18) 0.0014(16) -0.0035(18)
O2 0.170(8) 0.108(5) 0.073(5) 0.006(4) 0.026(5) -0.033(5)
O3 0.44(3) 0.054(7) 0.50(3) 0.000 0.41(3) 0.000
C1 0.043(4) 0.042(4) 0.032(3) 0.006(3) 0.001(3) 0.001(3)
C2 0.063(5) 0.044(4) 0.060(5) -0.004(4) -0.006(4) -0.003(4)
C3 0.067(5) 0.060(5) 0.062(5) -0.026(4) -0.004(4) 0.019(4)
C4 0.042(4) 0.077(5) 0.043(4) -0.021(4) 0.005(3) 0.008(4)
C5 0.032(3) 0.053(4) 0.022(3) 0.000(3) 0.004(2) 0.004(3)
C6 0.032(3) 0.066(4) 0.017(3) 0.008(3) 0.014(2) -0.006(3)
C7 0.045(4) 0.045(4) 0.055(4) 0.021(3) 0.004(3) -0.007(3)
C8 0.035(4) 0.045(4) 0.070(5) 0.003(4) -0.008(3) 0.000(3)
C9 0.068(6) 0.041(4) 0.120(8) -0.002(5) -0.019(6) 0.004(4)
C10 0.103(8) 0.051(5) 0.119(9) -0.024(6) -0.053(7) 0.034(6)
C11 0.079(6) 0.083(6) 0.074(6) -0.045(5) -0.028(5) 0.044(5)
C12 0.043(4) 0.079(5) 0.039(4) -0.015(4) -0.007(3) 0.023(4)
C13 0.032(3) 0.052(4) 0.028(3) -0.008(3) 0.006(2) -0.010(3)
C14 0.026(3) 0.062(4) 0.023(3) 0.004(3) 0.000(2) -0.008(3)

loop_
_atom_type_symbol
_atom_type_description
_atom_type_scat_dispersion_real
_atom_type_scat_dispersion_imag
_atom_type_scat_source
C C 0.0033 0.0016 'International Tables Vol C Tables 4.2.6.8 and 6.1.1.4'
H H 0.0000 0.0000 'International Tables Vol C Tables 4.2.6.8 and 6.1.1.4'
N N 0.0061 0.0033 'International Tables Vol C Tables 4.2.6.8 and 6.1.1.4'
O O 0.0106 0.0060 'International Tables Vol C Tables 4.2.6.8 and 6.1.1.4'
Co Co 0.3494 0.9721 'International Tables Vol C Tables 4.2.6.8 and 6.1.1.4'

loop_
_geom_angle_atom_site_label_1
_geom_angle_atom_site_label_2
_geom_angle_atom_site_label_3
_geom_angle
_geom_angle_site_symmetry_1
_geom_angle_site_symmetry_3
_geom_angle_publ_flag
O1 Co1 N3 90.75(19) . . ?
O1 Co1 N7 179.30(19) . . ?
N3 Co1 N7 89.9(2) . . ?
O1 Co1 N1 92.31(18) . . ?
N3 Co1 N1 167.9(2) . . ?
N7 Co1 N1 87.08(19) . . ?
O1 Co1 N2 86.90(18) . . ?
N3 Co1 N2 83.5(2) . . ?
N7 Co1 N2 93.4(2) . . ?
N1 Co1 N2 85.0(2) . . ?
O1 Co1 N4 82.10(18) . . ?
N3 Co1 N4 95.6(2) . . ?
N7 Co1 N4 97.6(2) . . ?
N1 Co1 N4 96.4(2) . . ?
N2 Co1 N4 168.95(19) . . ?
O1 Co2 O1 122.9(2) . 2_656 ?
O1 Co2 O2 96.0(3) . 2_656 ?
O1 Co2 O2 137.8(2) 2_656 2_656 ?
O1 Co2 O2 137.8(2) . . ?
O1 Co2 O2 96.0(3) 2_656 . ?
O2 Co2 O2 55.5(5) 2_656 . ?
O1 Co2 N4 73.98(17) . . ?
O1 Co2 N4 94.76(17) 2_656 . ?
O2 Co2 N4 112.7(2) 2_656 . ?
O2 Co2 N4 88.4(2) . . ?
O1 Co2 N4 94.76(17) . 2_656 ?
O1 Co2 N4 73.98(17) 2_656 2_656 ?
O2 Co2 N4 88.4(2) 2_656 2_656 ?
O2 Co2 N4 112.7(2) . 2_656 ?
N4 Co2 N4 156.7(3) . 2_656 ?
C1 N1 C5 119.7(5) . . ?
C1 N1 Co1 126.4(4) . . ?
C5 N1 Co1 113.9(4) . . ?
C7 N2 C6 112.2(5) . . ?
C7 N2 C13 109.6(5) . . ?
C6 N2 C13 112.5(4) . . ?
C7 N2 Co1 106.8(4) . . ?
C6 N2 Co1 108.5(3) . . ?
C13 N2 Co1 106.9(3) . . ?
C12 N3 C8 120.7(6) . . ?
C12 N3 Co1 126.7(5) . . ?
C8 N3 Co1 112.5(5) . . ?
N5 N4 Co1 126.5(4) . . ?
N5 N4 Co2 132.6(4) . . ?
Co1 N4 Co2 96.2(2) . . ?
N6 N5 N4 178.9(6) . . ?
N8 N7 Co1 116.6(4) . . ?
N9 N8 N7 177.8(6) . . ?
O3 N10 O2 126.7(7) . . ?
O3 N10 O2 126.7(7) . 2_656 ?
O2 N10 O2 106.7(14) . 2_656 ?
C14 O1 Co1 111.3(3) . . ?
C14 O1 Co2 134.0(3) . . ?
Co1 O1 Co2 107.32(18) . . ?
N10 O2 Co2 98.9(9) . . ?
N1 C1 C2 121.8(6) . . ?
N1 C1 H1 119.1 . . ?
C2 C1 H1 119.1 . . ?
C3 C2 C1 117.9(7) . . ?
C3 C2 H2 121.0 . . ?
C1 C2 H2 121.0 . . ?
C4 C3 C2 120.2(7) . . ?
C4 C3 H3 119.9 . . ?
C2 C3 H3 119.9 . . ?
C5 C4 C3 118.8(7) . . ?
C5 C4 H4 120.6 . . ?
C3 C4 H4 120.6 . . ?
N1 C5 C4 121.5(6) . . ?
N1 C5 C6 115.1(5) . . ?
C4 C5 C6 123.3(6) . . ?
N2 C6 C5 110.1(4) . . ?
N2 C6 H6A 109.6 . . ?
C5 C6 H6A 109.6 . . ?
N2 C6 H6B 109.6 . . ?
C5 C6 H6B 109.6 . . ?
H6A C6 H6B 108.1 . . ?
C8 C7 N2 106.8(5) . . ?
C8 C7 H7A 110.4 . . ?
N2 C7 H7A 110.4 . . ?
C8 C7 H7B 110.4 . . ?
N2 C7 H7B 110.4 . . ?
H7A C7 H7B 108.6 . . ?
N3 C8 C9 118.5(8) . . ?
N3 C8 C7 115.5(6) . . ?
C9 C8 C7 125.9(8) . . ?
C10 C9 C8 121.8(10) . . ?
C10 C9 H9 119.1 . . ?
C8 C9 H9 119.1 . . ?
C9 C10 C11 118.8(8) . . ?
C9 C10 H10 120.6 . . ?
C11 C10 H10 120.6 . . ?
C10 C11 C12 119.7(9) . . ?
C10 C11 H11 120.2 . . ?
C12 C11 H11 120.2 . . ?
N3 C12 C11 120.5(8) . . ?
N3 C12 H12 119.8 . . ?
C11 C12 H12 119.8 . . ?
C14 C13 N2 109.6(4) . . ?
C14 C13 H13A 109.8 . . ?
N2 C13 H13A 109.8 . . ?
C14 C13 H13B 109.8 . . ?
N2 C13 H13B 109.8 . . ?
H13A C13 H13B 108.2 . . ?
O1 C14 C13 105.2(5) . . ?
O1 C14 H14A 110.7 . . ?
C13 C14 H14A 110.7 . . ?
O1 C14 H14B 110.7 . . ?
C13 C14 H14B 110.7 . . ?
H14A C14 H14B 108.8 . . ?

loop_
_geom_bond_atom_site_label_1
_geom_bond_atom_site_label_2
_geom_bond_distance
_geom_bond_site_symmetry_2
_geom_bond_publ_flag
Co1 O1 1.887(4) . ?
Co1 N3 1.929(5) . ?
Co1 N7 1.944(5) . ?
Co1 N1 1.947(5) . ?
Co1 N2 1.952(5) . ?
Co1 N4 1.953(5) . ?
Co2 O1 1.968(4) . ?
Co2 O1 1.968(4) 2_656 ?
Co2 O2 2.128(7) 2_656 ?
Co2 O2 2.128(7) . ?
Co2 N4 2.212(5) . ?
Co2 N4 2.212(5) 2_656 ?
N1 C1 1.335(7) . ?
N1 C5 1.354(7) . ?
N2 C7 1.489(7) . ?
N2 C6 1.494(7) . ?
N2 C13 1.506(7) . ?
N3 C12 1.335(8) . ?
N3 C8 1.365(9) . ?
N4 N5 1.222(6) . ?
N5 N6 1.132(6) . ?
N7 N8 1.233(7) . ?
N8 N9 1.159(7) . ?
N10 O3 1.123(14) . ?
N10 O2 1.235(10) . ?
N10 O2 1.235(10) 2_656 ?
O1 C14 1.440(7) . ?
C1 C2 1.393(9) . ?
C1 H1 0.9500 . ?
C2 C3 1.386(11) . ?
C2 H2 0.9500 . ?
C3 C4 1.379(10) . ?
C3 H3 0.9500 . ?
C4 C5 1.375(8) . ?
C4 H4 0.9500 . ?
C5 C6 1.499(8) . ?
C6 H6A 0.9900 . ?
C6 H6B 0.9900 . ?
C7 C8 1.474(10) . ?
C7 H7A 0.9900 . ?
C7 H7B 0.9900 . ?
C8 C9 1.394(10) . ?
C9 C10 1.357(14) . ?
C9 H9 0.9500 . ?
C10 C11 1.361(14) . ?
C10 H10 0.9500 . ?
C11 C12 1.409(10) . ?
C11 H11 0.9500 . ?
C12 H12 0.9500 . ?
C13 C14 1.501(8) . ?
C13 H13A 0.9900 . ?
C13 H13B 0.9900 . ?
C14 H14A 0.9900 . ?
C14 H14B 0.9900 . ?

loop_
_geom_torsion_atom_site_label_1
_geom_torsion_atom_site_label_2
_geom_torsion_atom_site_label_3
_geom_torsion_atom_site_label_4
_geom_torsion
_geom_torsion_site_symmetry_1
_geom_torsion_site_symmetry_2
_geom_torsion_site_symmetry_3
_geom_torsion_site_symmetry_4
_geom_torsion_publ_flag
O1 Co1 N1 C1 82.6(5) . . . . ?
N3 Co1 N1 C1 -172.8(8) . . . . ?
N7 Co1 N1 C1 -97.0(5) . . . . ?
N2 Co1 N1 C1 169.3(5) . . . . ?
N4 Co1 N1 C1 0.3(5) . . . . ?
O1 Co1 N1 C5 -99.2(4) . . . . ?
N3 Co1 N1 C5 5.3(11) . . . . ?
N7 Co1 N1 C5 81.1(4) . . . . ?
N2 Co1 N1 C5 -12.6(4) . . . . ?
N4 Co1 N1 C5 178.4(4) . . . . ?
O1 Co1 N2 C7 -123.4(4) . . . . ?
N3 Co1 N2 C7 -32.3(4) . . . . ?
N7 Co1 N2 C7 57.2(4) . . . . ?
N1 Co1 N2 C7 144.0(4) . . . . ?
N4 Co1 N2 C7 -118.2(11) . . . . ?
O1 Co1 N2 C6 115.4(3) . . . . ?
N3 Co1 N2 C6 -153.5(4) . . . . ?
N7 Co1 N2 C6 -63.9(4) . . . . ?
N1 Co1 N2 C6 22.8(3) . . . . ?
N4 Co1 N2 C6 120.6(11) . . . . ?
O1 Co1 N2 C13 -6.1(4) . . . . ?
N3 Co1 N2 C13 85.0(4) . . . . ?
N7 Co1 N2 C13 174.5(4) . . . . ?
N1 Co1 N2 C13 -98.7(4) . . . . ?
N4 Co1 N2 C13 -0.9(13) . . . . ?
O1 Co1 N3 C12 -74.5(5) . . . . ?
N7 Co1 N3 C12 105.2(5) . . . . ?
N1 Co1 N3 C12 -179.3(7) . . . . ?
N2 Co1 N3 C12 -161.3(5) . . . . ?
N4 Co1 N3 C12 7.6(5) . . . . ?
O1 Co1 N3 C8 104.3(4) . . . . ?
N7 Co1 N3 C8 -75.9(4) . . . . ?
N1 Co1 N3 C8 -0.4(12) . . . . ?
N2 Co1 N3 C8 17.5(4) . . . . ?
N4 Co1 N3 C8 -173.6(4) . . . . ?
O1 Co1 N4 N5 -162.5(6) . . . . ?
N3 Co1 N4 N5 107.5(5) . . . . ?
N7 Co1 N4 N5 16.9(6) . . . . ?
N1 Co1 N4 N5 -71.0(5) . . . . ?
N2 Co1 N4 N5 -167.7(9) . . . . ?
O1 Co1 N4 Co2 -4.43(18) . . . . ?
N3 Co1 N4 Co2 -94.4(2) . . . . ?
N7 Co1 N4 Co2 174.9(2) . . . . ?
N1 Co1 N4 Co2 87.0(2) . . . . ?
N2 Co1 N4 Co2 -9.6(12) . . . . ?
O1 Co2 N4 N5 160.3(6) . . . . ?
O1 Co2 N4 N5 -76.8(6) 2_656 . . . ?
O2 Co2 N4 N5 70.4(6) 2_656 . . . ?
O2 Co2 N4 N5 19.1(6) . . . . ?
N4 Co2 N4 N5 -136.3(6) 2_656 . . . ?
O1 Co2 N4 Co1 4.38(18) . . . . ?
O1 Co2 N4 Co1 127.3(2) 2_656 . . . ?
O2 Co2 N4 Co1 -85.5(3) 2_656 . . . ?
O2 Co2 N4 Co1 -136.8(3) . . . . ?
N4 Co2 N4 Co1 67.75(17) 2_656 . . . ?
N3 Co1 N7 N8 -50.2(5) . . . . ?
N1 Co1 N7 N8 141.5(4) . . . . ?
N2 Co1 N7 N8 -133.7(4) . . . . ?
N4 Co1 N7 N8 45.4(5) . . . . ?
N3 Co1 O1 C14 -104.7(4) . . . . ?
N1 Co1 O1 C14 63.6(4) . . . . ?
N2 Co1 O1 C14 -21.3(4) . . . . ?
N4 Co1 O1 C14 159.7(4) . . . . ?
N3 Co1 O1 Co2 100.7(2) . . . . ?
N1 Co1 O1 Co2 -90.9(2) . . . . ?
N2 Co1 O1 Co2 -175.8(2) . . . . ?
N4 Co1 O1 Co2 5.2(2) . . . . ?
O1 Co2 O1 C14 123.9(5) 2_656 . . . ?
O2 Co2 O1 C14 -39.0(5) 2_656 . . . ?
O2 Co2 O1 C14 -82.0(6) . . . . ?
N4 Co2 O1 C14 -150.9(5) . . . . ?
N4 Co2 O1 C14 49.9(5) 2_656 . . . ?
O1 Co2 O1 Co1 -89.95(17) 2_656 . . . ?
O2 Co2 O1 Co1 107.2(3) 2_656 . . . ?
O2 Co2 O1 Co1 64.2(4) . . . . ?
N4 Co2 O1 Co1 -163.9(2) 2_656 . . . ?
O3 N10 O2 Co2 180.0 . . . . ?
O2 N10 O2 Co2 0.000(1) 2_656 . . . ?
O1 Co2 O2 N10 55.3(5) . . . . ?
O1 Co2 O2 N10 -146.2(3) 2_656 . . . ?
O2 Co2 O2 N10 0.0 2_656 . . . ?
N4 Co2 O2 N10 119.1(4) . . . . ?
N4 Co2 O2 N10 -71.1(4) 2_656 . . . ?
C5 N1 C1 C2 -0.7(8) . . . . ?
Co1 N1 C1 C2 177.3(4) . . . . ?
N1 C1 C2 C3 0.6(10) . . . . ?
C1 C2 C3 C4 -0.2(11) . . . . ?
C2 C3 C4 C5 0.0(11) . . . . ?
C1 N1 C5 C4 0.5(8) . . . . ?
Co1 N1 C5 C4 -177.7(4) . . . . ?
C1 N1 C5 C6 176.8(5) . . . . ?
Co1 N1 C5 C6 -1.5(6) . . . . ?
C3 C4 C5 N1 -0.2(9) . . . . ?
C3 C4 C5 C6 -176.1(6) . . . . ?
C7 N2 C6 C5 -146.5(5) . . . . ?
C13 N2 C6 C5 89.4(5) . . . . ?
Co1 N2 C6 C5 -28.7(5) . . . . ?
N1 C5 C6 N2 20.2(6) . . . . ?
C4 C5 C6 N2 -163.6(5) . . . . ?
C6 N2 C7 C8 158.9(5) . . . . ?
C13 N2 C7 C8 -75.4(6) . . . . ?
Co1 N2 C7 C8 40.1(5) . . . . ?
C12 N3 C8 C9 -2.0(9) . . . . ?
Co1 N3 C8 C9 179.1(5) . . . . ?
C12 N3 C8 C7 -178.7(5) . . . . ?
Co1 N3 C8 C7 2.4(7) . . . . ?
N2 C7 C8 N3 -28.4(7) . . . . ?
N2 C7 C8 C9 155.2(6) . . . . ?
N3 C8 C9 C10 1.2(11) . . . . ?
C7 C8 C9 C10 177.5(7) . . . . ?
C8 C9 C10 C11 0.3(13) . . . . ?
C9 C10 C11 C12 -1.1(13) . . . . ?
C8 N3 C12 C11 1.3(9) . . . . ?
Co1 N3 C12 C11 -179.9(5) . . . . ?
C10 C11 C12 N3 0.3(11) . . . . ?
C7 N2 C13 C14 146.6(5) . . . . ?
C6 N2 C13 C14 -87.8(5) . . . . ?
Co1 N2 C13 C14 31.2(5) . . . . ?
Co1 O1 C14 C13 42.6(5) . . . . ?
Co2 O1 C14 C13 -172.2(3) . . . . ?
N2 C13 C14 O1 -47.7(6) . . . . ?

loop_
_platon_squeeze_void_nr
_platon_squeeze_void_average_x
_platon_squeeze_void_average_y
_platon_squeeze_void_average_z
_platon_squeeze_void_volume
_platon_squeeze_void_count_electrons
1 0.250 0.448 0.750 38 29
2 0.250 0.107 0.750 12 2
3 0.250 0.182 0.250 8 1
4 0.750 0.552 0.250 38 30
5 0.750 0.893 0.250 12 2
6 0.750 0.818 0.750 8 1
